data_4304972
loop_
_publ_author_name
'Rui-Bo Zhang'
'Zhao-Ji Li'
'Ye-Yan Qin'
'Jian-Kai Cheng'
'Jian Zhang'
'Yuan-Gen Yao'

_publ_contact_author_address
;
The State Key Laboratory of Structure Chemistry, 
Fujian Institute of Research on the Structure of Matter, 
the Chinese Academy of Sciences,
Fuzhou, Fujian, 350002
P. R. China
;
_publ_contact_author_email yyg@fjirsm.ac.cn
_publ_contact_author_fax 86-591-83714946
_publ_contact_author_name 'Yuan-Gen Yao'
_publ_contact_author_phone 86-591-83711523
_publ_section_title
;
Synthesis, Structure, and Physical Properties of a New Anions-Controlled
Cd(II)-Guanazole (3,5-Diamino-1,2,4-triazole) Hybrid Family
;
_journal_name_full 'Inorganic Chemistry'
_journal_page_first 4861
_journal_page_last 4876
_journal_paper_doi 10.1021/ic8001042
_journal_volume 47
_journal_year 2008
_chemical_formula_sum 'C5 H9 Cd N5 O2'
_chemical_formula_weight 283.57
_chemical_name_systematic
; 
 ? 
;
_space_group_IT_number 56
_symmetry_cell_setting orthorhombic
_symmetry_space_group_name_Hall '-P 2ab 2ac'
_symmetry_space_group_name_H-M 'P c c n'
_atom_sites_solution_hydrogens geom
_atom_sites_solution_primary direct
_atom_sites_solution_secondary difmap
_audit_creation_method SHELXL-97
_cell_angle_alpha 90.00
_cell_angle_beta 90.00
_cell_angle_gamma 90.00
_cell_formula_units_Z 8
_cell_length_a 18.1526(13)
_cell_length_b 10.0844(6)
_cell_length_c 10.1725(7)
_cell_measurement_reflns_used 3976
_cell_measurement_temperature 294.1500
_cell_measurement_theta_max 27.4835
_cell_measurement_theta_min 3.0088
_cell_volume 1862.2(2)
_computing_cell_refinement SAINT
_computing_data_collection SMART
_computing_data_reduction SAINT
_computing_structure_refinement 'SHELXL-97 (Sheldrick, 1997)'
_computing_structure_solution 'SHELXS-97 (Sheldrick, 1990)'
_diffrn_ambient_temperature 294.1500
_diffrn_detector_area_resol_mean 14.6306
_diffrn_measured_fraction_theta_full 0.982
_diffrn_measured_fraction_theta_max 0.982
_diffrn_measurement_device_type 'SMART CCD'
_diffrn_measurement_method dtprofit.ref
_diffrn_radiation_monochromator graphite
_diffrn_radiation_source 'fine-focus sealed tube'
_diffrn_radiation_type MoK\a
_diffrn_radiation_wavelength 0.71073
_diffrn_reflns_av_R_equivalents 0.0672
_diffrn_reflns_av_sigmaI/netI 0.0503
_diffrn_reflns_limit_h_max 23
_diffrn_reflns_limit_h_min -23
_diffrn_reflns_limit_k_max 8
_diffrn_reflns_limit_k_min -13
_diffrn_reflns_limit_l_max 13
_diffrn_reflns_limit_l_min -9
_diffrn_reflns_number 2413
_diffrn_reflns_theta_full 27.48
_diffrn_reflns_theta_max 27.48
_diffrn_reflns_theta_min 4.41
_diffrn_standards_decay_% 0
_diffrn_standards_interval_count 0
_diffrn_standards_interval_time .
_diffrn_standards_number 0
_exptl_absorpt_coefficient_mu 2.323
_exptl_absorpt_correction_T_max 0.6409
_exptl_absorpt_correction_T_min 0.4613
_exptl_absorpt_correction_type multi-scan
_exptl_absorpt_process_details SADABS
_exptl_crystal_colour White
_exptl_crystal_density_diffrn 2.023
_exptl_crystal_density_method 'not measured'
_exptl_crystal_description Prism
_exptl_crystal_F_000 1104
_exptl_crystal_size_max 0.4000
_exptl_crystal_size_mid 0.3500
_exptl_crystal_size_min 0.3000
_refine_diff_density_max 1.280
_refine_diff_density_min -0.818
_refine_diff_density_rms 0.122
_refine_ls_extinction_method none
_refine_ls_goodness_of_fit_ref 1.089
_refine_ls_hydrogen_treatment constr
_refine_ls_matrix_type full
_refine_ls_number_parameters 127
_refine_ls_number_reflns 2096
_refine_ls_number_restraints 0
_refine_ls_restrained_S_all 1.089
_refine_ls_R_factor_all 0.0462
_refine_ls_R_factor_gt 0.0351
_refine_ls_shift/su_max 0.001
_refine_ls_shift/su_mean 0.000
_refine_ls_structure_factor_coef Fsqd
_refine_ls_weighting_details 'calc w=1/[\s^2^(Fo^2^)+(0.0416P)^2^+0.0000P] where P=(Fo^2^+2Fc^2^)/3'
_refine_ls_weighting_scheme calc
_refine_ls_wR_factor_gt 0.0873
_refine_ls_wR_factor_ref 0.0918
_reflns_number_gt 1626
_reflns_number_total 2096
_reflns_threshold_expression >2sigma(I)
_cod_data_source_file ic8001042-file004_7.cif
_cod_data_source_block 7
_cod_depositor_comments
;
The following automatic conversions were performed:
'_symmetry_cell_setting' value 'Orthorhombic' changed to 'orthorhombic'
according to '/home/saulius/struct/CIF-dictionaries/cif_core.dic'
dictionary named 'cif_core.dic' version 2.4.1 from
2010-06-29.

'_exptl_absorpt_correction_type' value 'Multi-scan' changed
to 'multi-scan' according to
'/home/saulius/struct/CIF-dictionaries/cif_core.dic' dictionary named
'cif_core.dic' version 2.4.1 from 2010-06-29.

Automatic conversion script
Id: cif_fix_enum 1527 2010-12-29 10:47:43Z saulius 
;
_cod_database_code 4304972

loop_
_symmetry_equiv_pos_as_xyz
'x, y, z'
'-x+1/2, -y+1/2, z'
'-x, y+1/2, -z+1/2'
'x+1/2, -y, -z+1/2'
'-x, -y, -z'
'x-1/2, y-1/2, -z'
'x, -y-1/2, z-1/2'
'-x-1/2, y, z-1/2'

loop_
_atom_site_label
_atom_site_type_symbol
_atom_site_fract_x
_atom_site_fract_y
_atom_site_fract_z
_atom_site_U_iso_or_equiv
_atom_site_adp_type
_atom_site_occupancy
_atom_site_symmetry_multiplicity
_atom_site_calc_flag
_atom_site_refinement_flags
_atom_site_disorder_assembly
_atom_site_disorder_group
Cd1 Cd 0.416916(14) 0.05441(2) 0.87775(2) 0.02653(13) Uani 1 1 d . . .
C2 C 0.4081(2) 0.2352(4) 1.1336(3) 0.0341(8) Uani 1 1 d . . .
N3 N 0.44425(17) 0.1387(3) 1.0721(3) 0.0321(7) Uani 1 1 d . . .
O2 O 0.32637(17) -0.0397(3) 0.7440(4) 0.0563(9) Uani 1 1 d . . .
N4 N 0.3437(2) 0.2836(4) 1.0914(4) 0.0719(13) Uani 1 1 d . . .
H4A H 0.3237 0.2522 1.0213 0.086 Uiso 1 1 calc R . .
H4B H 0.3222 0.3461 1.1343 0.086 Uiso 1 1 calc R . .
C3 C 0.2751(2) -0.0111(5) 0.8201(5) 0.0461(10) Uani 1 1 d . . .
O1 O 0.2886(2) 0.0555(3) 0.9202(5) 0.0791(13) Uani 1 1 d . . .
N1 N 0.44251(16) 0.2763(3) 1.2439(3) 0.0312(6) Uani 1 1 d . . .
N2 N 0.50728(16) 0.1146(3) 1.1499(3) 0.0320(7) Uani 1 1 d . . .
C1 C 0.50249(18) 0.1979(3) 1.2494(3) 0.0321(9) Uani 1 1 d . . .
N5 N 0.5529(2) 0.2081(4) 1.3473(3) 0.0630(12) Uani 1 1 d . . .
H5A H 0.5912 0.1580 1.3471 0.076 Uiso 1 1 calc R . .
H5B H 0.5465 0.2646 1.4095 0.076 Uiso 1 1 calc R . .
C4 C 0.1985(3) -0.0509(6) 0.7828(7) 0.082(2) Uani 1 1 d . . .
C5 C 0.1423(8) -0.0447(17) 0.8769(18) 0.080(5) Uani 0.50 1 d P . .
C5' C 0.1609(12) -0.1238(17) 0.9003(18) 0.097(7) Uani 0.50 1 d P . .

loop_
_atom_site_aniso_label
_atom_site_aniso_U_11
_atom_site_aniso_U_22
_atom_site_aniso_U_33
_atom_site_aniso_U_23
_atom_site_aniso_U_13
_atom_site_aniso_U_12
Cd1 0.02995(18) 0.02553(19) 0.02412(18) 0.00029(9) -0.00365(12) 0.00004(9)
C2 0.0378(19) 0.035(2) 0.030(2) -0.0048(16) -0.0042(17) 0.0055(15)
N3 0.0367(15) 0.0329(17) 0.0268(15) -0.0046(13) -0.0069(14) 0.0069(13)
O2 0.0428(18) 0.057(2) 0.069(3) -0.0173(16) -0.0058(19) -0.0018(13)
N4 0.065(2) 0.087(3) 0.064(2) -0.046(2) -0.038(2) 0.045(2)
C3 0.035(2) 0.056(3) 0.048(3) 0.010(2) -0.008(2) -0.011(2)
O1 0.050(2) 0.121(4) 0.067(3) -0.034(2) 0.004(2) -0.0194(18)
N1 0.0384(15) 0.0288(15) 0.0264(15) -0.0067(12) -0.0053(13) 0.0056(13)
N2 0.0371(16) 0.0318(17) 0.0271(16) -0.0059(13) -0.0073(14) 0.0073(13)
C1 0.038(2) 0.033(2) 0.0252(19) -0.0039(16) -0.0071(18) 0.0045(17)
N5 0.058(2) 0.080(3) 0.051(2) -0.037(2) -0.031(2) 0.036(2)
C4 0.037(3) 0.133(6) 0.076(5) 0.010(3) -0.014(3) -0.028(3)
C5 0.046(7) 0.124(15) 0.071(11) -0.011(11) 0.013(6) -0.022(9)
C5' 0.128(16) 0.093(12) 0.070(11) -0.017(9) 0.043(10) -0.063(11)

loop_
_atom_type_symbol
_atom_type_description
_atom_type_scat_dispersion_real
_atom_type_scat_dispersion_imag
_atom_type_scat_source
C C 0.0033 0.0016 'International Tables Vol C Tables 4.2.6.8 and 6.1.1.4'
H H 0.0000 0.0000 'International Tables Vol C Tables 4.2.6.8 and 6.1.1.4'
N N 0.0061 0.0033 'International Tables Vol C Tables 4.2.6.8 and 6.1.1.4'
O O 0.0106 0.0060 'International Tables Vol C Tables 4.2.6.8 and 6.1.1.4'
Cd Cd -0.8075 1.2024 'International Tables Vol C Tables 4.2.6.8 and 6.1.1.4'

loop_
_geom_angle_atom_site_label_1
_geom_angle_atom_site_label_2
_geom_angle_atom_site_label_3
_geom_angle
_geom_angle_site_symmetry_1
_geom_angle_site_symmetry_3
_geom_angle_publ_flag
N3 Cd1 N2 105.72(10) . 5_657 ?
N3 Cd1 N1 101.81(11) . 7_565 ?
N2 Cd1 N1 112.51(11) 5_657 7_565 ?
N3 Cd1 O2 146.74(13) . . ?
N2 Cd1 O2 92.92(10) 5_657 . ?
N1 Cd1 O2 95.85(12) 7_565 . ?
N3 Cd1 O1 93.22(13) . . ?
N2 Cd1 O1 129.74(12) 5_657 . ?
N1 Cd1 O1 108.20(13) 7_565 . ?
O2 Cd1 O1 54.26(13) . . ?
N3 Cd1 C3 119.92(14) . . ?
N2 Cd1 C3 112.01(13) 5_657 . ?
N1 Cd1 C3 104.54(12) 7_565 . ?
O2 Cd1 C3 27.15(13) . . ?
O1 Cd1 C3 27.15(15) . . ?
N3 C2 N4 123.1(3) . . ?
N3 C2 N1 112.8(3) . . ?
N4 C2 N1 124.0(3) . . ?
C2 N3 N2 105.2(3) . . ?
C2 N3 Cd1 126.3(2) . . ?
N2 N3 Cd1 128.1(2) . . ?
C3 O2 Cd1 94.0(3) . . ?
C2 N4 H4A 120.0 . . ?
C2 N4 H4B 120.0 . . ?
H4A N4 H4B 120.0 . . ?
O1 C3 O2 119.2(4) . . ?
O1 C3 C4 122.4(5) . . ?
O2 C3 C4 118.3(5) . . ?
O1 C3 Cd1 60.4(2) . . ?
O2 C3 Cd1 58.9(2) . . ?
C4 C3 Cd1 177.2(4) . . ?
C3 O1 Cd1 92.4(3) . . ?
C1 N1 C2 103.2(3) . . ?
C1 N1 Cd1 126.3(2) . 7_566 ?
C2 N1 Cd1 130.2(2) . 7_566 ?
C1 N2 N3 105.5(3) . . ?
C1 N2 Cd1 129.1(2) . 5_657 ?
N3 N2 Cd1 124.5(2) . 5_657 ?
N2 C1 N1 113.3(3) . . ?
N2 C1 N5 124.6(3) . . ?
N1 C1 N5 122.1(3) . . ?
C1 N5 H5A 120.0 . . ?
C1 N5 H5B 120.0 . . ?
H5A N5 H5B 120.0 . . ?
C5 C4 C3 119.5(9) . . ?
C5 C4 C5' 34.8(8) . . ?
C3 C4 C5' 109.8(9) . . ?
C5' C5 C4 82.4(19) . . ?
C5 C5' C4 62.8(16) . . ?

loop_
_geom_bond_atom_site_label_1
_geom_bond_atom_site_label_2
_geom_bond_distance
_geom_bond_site_symmetry_2
_geom_bond_publ_flag
Cd1 N3 2.208(3) . ?
Cd1 N2 2.208(3) 5_657 ?
Cd1 N1 2.233(3) 7_565 ?
Cd1 O2 2.335(3) . ?
Cd1 O1 2.369(4) . ?
Cd1 C3 2.721(4) . ?
C2 N3 1.330(5) . ?
C2 N4 1.338(5) . ?
C2 N1 1.349(4) . ?
N3 N2 1.412(4) . ?
O2 C3 1.245(6) . ?
N4 H4A 0.8600 . ?
N4 H4B 0.8600 . ?
C3 O1 1.243(6) . ?
C3 C4 1.497(6) . ?
N1 C1 1.346(4) . ?
N1 Cd1 2.233(3) 7_566 ?
N2 C1 1.319(4) . ?
N2 Cd1 2.208(3) 5_657 ?
C1 N5 1.355(4) . ?
N5 H5A 0.8600 . ?
N5 H5B 0.8600 . ?
C4 C5 1.399(17) . ?
C4 C5' 1.560(17) . ?
C5 C5' 0.90(2) . ?

loop_
_geom_hbond_atom_site_label_D
_geom_hbond_atom_site_label_H
_geom_hbond_atom_site_label_A
_geom_hbond_distance_DH
_geom_hbond_distance_HA
_geom_hbond_distance_DA
_geom_hbond_angle_DHA
_geom_hbond_site_symmetry_A
N4 H4B O2 0.86 2.25 3.029(5) 150.8 7_566
N5 H5B N3 0.86 2.67 3.392(5) 142.4 7_566
N5 H5A O2 0.86 2.13 2.925(5) 154.2 5_657
N4 H4A O1 0.86 2.32 3.054(5) 142.8 .
